data_7202852
loop_
_publ_author_name
'Bernardo Masci'
'Pierre Thu\'ery'

_publ_section_title
;
 Versatility of {M(30-crown-10)} (M = K+, Ba2+) as a guest in UO22+
 complexes of [3.1.3.1]- and [3.3.3]homooxacalixarenes
;
_journal_issue 7
_journal_name_full CrystEngComm
_journal_page_first 582
_journal_paper_doi 10.1039/b703172f
_journal_volume 9
_journal_year 2007
_chemical_formula_sum 'C78 H96 Ba2 O22 S4 U2'
_chemical_formula_weight 2264.53
_space_group_IT_number 14
_symmetry_cell_setting monoclinic
_symmetry_space_group_name_Hall '-P 2yn'
_symmetry_space_group_name_H-M 'P 1 21/n 1'
_atom_sites_solution_hydrogens geom
_atom_sites_solution_primary direct
_atom_sites_solution_secondary difmap
_audit_creation_method SHELXL-97
_cell_angle_alpha 90.00
_cell_angle_beta 106.362(9)
_cell_angle_gamma 90.00
_cell_formula_units_Z 2
_cell_length_a 15.223(3)
_cell_length_b 18.754(3)
_cell_length_c 16.684(3)
_cell_measurement_reflns_used 113150
_cell_measurement_temperature 100(2)
_cell_measurement_theta_max 25.68
_cell_measurement_theta_min 2.93
_cell_volume 4570.2(14)
_computing_cell_refinement 'HKL2000 (Otwinowski & Minor, 1997)'
_computing_data_collection 'COLLECT (Hooft, 1998)'
_computing_data_reduction 'HKL2000 (Otwinowski & Minor, 1997)'
_computing_molecular_graphics 'SHELXTL (Sheldrick, 1999)'
_computing_publication_material 'SHELXTL (Sheldrick, 1999); PLATON (Spek, 2003)'
_computing_structure_refinement 'SHELXL-97 (Sheldrick, 1997)'
_computing_structure_solution 'SHELXS-97 (Sheldrick, 1997)'
_diffrn_ambient_temperature 100(2)
_diffrn_measured_fraction_theta_full 0.995
_diffrn_measured_fraction_theta_max 0.995
_diffrn_measurement_device_type 'Nonius Kappa-CCD area-detector diffractometer'
_diffrn_measurement_method 'two \f and five \w scans with 2\% steps'
_diffrn_radiation_monochromator graphite
_diffrn_radiation_source 'fine-focus sealed tube'
_diffrn_radiation_type MoK\a
_diffrn_radiation_wavelength 0.71073
_diffrn_reflns_av_R_equivalents 0.0824
_diffrn_reflns_av_sigmaI/netI 0.1131
_diffrn_reflns_limit_h_max 18
_diffrn_reflns_limit_h_min -18
_diffrn_reflns_limit_k_max 22
_diffrn_reflns_limit_k_min -22
_diffrn_reflns_limit_l_max 20
_diffrn_reflns_limit_l_min -20
_diffrn_reflns_number 113150
_diffrn_reflns_theta_full 25.68
_diffrn_reflns_theta_max 25.68
_diffrn_reflns_theta_min 2.93
_diffrn_standards_decay_% 0
_diffrn_standards_interval_time 0
_diffrn_standards_number 0
_exptl_absorpt_coefficient_mu 4.538
_exptl_absorpt_correction_T_max 0.834
_exptl_absorpt_correction_T_min 0.498
_exptl_absorpt_correction_type multi-scan
_exptl_absorpt_process_details 'SCALEPACK (Otwinowski & Minor, 1997)'
_exptl_crystal_colour 'translucent light orange'
_exptl_crystal_density_diffrn 1.646
_exptl_crystal_density_method 'not measured'
_exptl_crystal_description platelet
_exptl_crystal_F_000 2200
_exptl_crystal_size_max 0.12
_exptl_crystal_size_mid 0.12
_exptl_crystal_size_min 0.04
_refine_diff_density_max 1.946
_refine_diff_density_min -1.164
_refine_diff_density_rms 0.188
_refine_ls_extinction_method none
_refine_ls_goodness_of_fit_ref 0.939
_refine_ls_hydrogen_treatment constr
_refine_ls_matrix_type full
_refine_ls_number_parameters 496
_refine_ls_number_reflns 8654
_refine_ls_number_restraints 36
_refine_ls_restrained_S_all 0.941
_refine_ls_R_factor_all 0.0954
_refine_ls_R_factor_gt 0.0661
_refine_ls_shift/su_max 0.002
_refine_ls_shift/su_mean 0.000
_refine_ls_structure_factor_coef Fsqd
_refine_ls_weighting_details 'calc w=1/[\s^2^(Fo^2^)+(0.0911P)^2^] where P=(Fo^2^+2Fc^2^)/3'
_refine_ls_weighting_scheme calc
_refine_ls_wR_factor_gt 0.1727
_refine_ls_wR_factor_ref 0.1852
_reflns_number_gt 5584
_reflns_number_total 8654
_reflns_threshold_expression >2sigma(I)
_cod_data_source_file b703172f.txt
_cod_data_source_block 4
_cod_original_cell_volume 4570.3(14)
_cod_original_sg_symbol_H-M 'P 21/n'
_cod_database_code 7202852

loop_
_symmetry_equiv_pos_as_xyz
'x, y, z'
'-x+1/2, y+1/2, -z+1/2'
'-x, -y, -z'
'x-1/2, -y-1/2, z-1/2'

loop_
_atom_site_label
_atom_site_type_symbol
_atom_site_fract_x
_atom_site_fract_y
_atom_site_fract_z
_atom_site_U_iso_or_equiv
_atom_site_adp_type
_atom_site_occupancy
_atom_site_symmetry_multiplicity
_atom_site_calc_flag
_atom_site_refinement_flags
_atom_site_disorder_assembly
_atom_site_disorder_group
U U 0.40865(3) 0.14078(2) 0.46975(2) 0.04192(16) Uani 1 1 d . . .
Ba Ba 0.35020(4) -0.04962(4) 0.41295(4) 0.0457(2) Uani 1 1 d . . .
S1 S 0.4522(3) -0.1484(2) 0.2396(2) 0.0897(13) Uani 1 1 d . . .
S2 S 0.1906(3) -0.1884(2) 0.2637(2) 0.0856(11) Uani 1 1 d . . .
O1 O 0.3922(4) 0.1957(4) 0.5827(4) 0.0486(19) Uani 1 1 d . . .
O2 O 0.2679(4) 0.0904(4) 0.4499(4) 0.0422(17) Uani 1 1 d . . .
O3 O 0.2298(4) 0.0291(4) 0.2807(4) 0.0387(16) Uani 1 1 d . . .
O4 O 0.4129(4) 0.0742(4) 0.3575(4) 0.0485(19) Uani 1 1 d . . .
O5 O 0.5605(4) 0.1551(4) 0.4792(4) 0.0471(18) Uani 1 1 d . . .
O6 O 0.5111(4) 0.3015(4) 0.5282(4) 0.0499(19) Uani 1 1 d . . .
O7 O 0.4512(4) 0.0625(4) 0.5332(4) 0.0417(17) Uani 1 1 d . . .
O8 O 0.3640(4) 0.2144(4) 0.4025(4) 0.0453(18) Uani 1 1 d . . .
O9 O 0.3933(6) -0.1158(6) 0.2880(5) 0.076(3) Uani 1 1 d U . .
O10 O 0.2155(6) -0.1411(4) 0.3413(5) 0.065(2) Uani 1 1 d . . .
O11 O 0.2433(5) -0.0594(4) 0.5129(5) 0.0593(17) Uani 1 1 d U . .
H11 H 0.2809 -0.0329 0.5611 0.071 Uiso 1 1 d R . .
C1 C 0.3923(7) 0.3189(6) 0.5948(5) 0.044(3) Uani 1 1 d . . .
C2 C 0.3456(7) 0.2560(6) 0.5827(6) 0.040(2) Uani 1 1 d . . .
C3 C 0.2517(7) 0.2548(6) 0.5726(6) 0.044(3) Uani 1 1 d . . .
C4 C 0.2079(8) 0.3178(6) 0.5787(6) 0.050(3) Uani 1 1 d . . .
H4 H 0.1453 0.3164 0.5729 0.060 Uiso 1 1 calc R . .
C5 C 0.2526(8) 0.3843(7) 0.5933(7) 0.053(3) Uani 1 1 d . . .
C6 C 0.3448(8) 0.3858(7) 0.5996(6) 0.051(3) Uani 1 1 d . . .
H6 H 0.3764 0.4289 0.6067 0.062 Uiso 1 1 calc R . .
C7 C 0.2024(9) 0.4520(7) 0.5961(9) 0.078(4) Uani 1 1 d . . .
H7A H 0.1377 0.4436 0.5755 0.117 Uiso 1 1 calc R . .
H7B H 0.2202 0.4871 0.5619 0.117 Uiso 1 1 calc R . .
H7C H 0.2168 0.4688 0.6526 0.117 Uiso 1 1 calc R . .
C8 C 0.2006(7) 0.1867(7) 0.5596(6) 0.051(3) Uani 1 1 d . . .
H8A H 0.1565 0.1883 0.5917 0.061 Uiso 1 1 calc R . .
H8B H 0.2434 0.1486 0.5825 0.061 Uiso 1 1 calc R . .
C9 C 0.1491(7) 0.1672(7) 0.4685(6) 0.052(3) Uani 1 1 d . . .
C10 C 0.1805(7) 0.1160(6) 0.4219(6) 0.046(3) Uani 1 1 d . . .
C11 C 0.1211(7) 0.0942(6) 0.3475(6) 0.041(2) Uani 1 1 d . . .
C12 C 0.0359(7) 0.1246(7) 0.3156(7) 0.053(3) Uani 1 1 d . . .
H12 H -0.0023 0.1073 0.2657 0.063 Uiso 1 1 calc R . .
C13 C 0.0047(7) 0.1815(7) 0.3567(7) 0.060(3) Uani 1 1 d . . .
C14 C 0.0624(7) 0.1970(7) 0.4345(6) 0.054(3) Uani 1 1 d . . .
H14 H 0.0421 0.2299 0.4670 0.065 Uiso 1 1 calc R . .
C15 C -0.0885(8) 0.2153(7) 0.3205(8) 0.073(4) Uani 1 1 d . . .
H15A H -0.1012 0.2473 0.3607 0.110 Uiso 1 1 calc R . .
H15B H -0.1344 0.1787 0.3070 0.110 Uiso 1 1 calc R . .
H15C H -0.0889 0.2412 0.2707 0.110 Uiso 1 1 calc R . .
C16 C 0.1464(6) 0.0308(6) 0.3019(6) 0.043(2) Uani 1 1 d . . .
H16A H 0.1452 -0.0110 0.3358 0.051 Uiso 1 1 calc R . .
H16B H 0.0976 0.0249 0.2505 0.051 Uiso 1 1 calc R . .
C17 C 0.2424(6) 0.0916(6) 0.2388(6) 0.043(3) Uani 1 1 d . . .
H17A H 0.2428 0.1324 0.2746 0.051 Uiso 1 1 calc R . .
H17B H 0.1915 0.0972 0.1889 0.051 Uiso 1 1 calc R . .
C18 C 0.3316(7) 0.0896(6) 0.2146(6) 0.044(3) Uani 1 1 d . . .
C19 C 0.4142(7) 0.0869(6) 0.2778(6) 0.043(3) Uani 1 1 d . . .
C20 C 0.4970(7) 0.0934(6) 0.2593(6) 0.046(3) Uani 1 1 d . . .
C21 C 0.4958(7) 0.1051(6) 0.1749(6) 0.045(3) Uani 1 1 d . . .
H21 H 0.5507 0.1126 0.1621 0.054 Uiso 1 1 calc R . .
C22 C 0.4154(7) 0.1057(6) 0.1119(6) 0.049(3) Uani 1 1 d . . .
C23 C 0.3335(7) 0.0974(7) 0.1332(6) 0.052(3) Uani 1 1 d . . .
H23 H 0.2786 0.0971 0.0909 0.063 Uiso 1 1 calc R . .
C24 C 0.4154(9) 0.1203(8) 0.0185(7) 0.071(4) Uani 1 1 d . . .
H24A H 0.4414 0.0802 -0.0022 0.107 Uiso 1 1 calc R . .
H24B H 0.4511 0.1621 0.0165 0.107 Uiso 1 1 calc R . .
H24C H 0.3537 0.1276 -0.0154 0.107 Uiso 1 1 calc R . .
C25 C 0.5875(7) 0.0972(6) 0.3251(6) 0.049(3) Uani 1 1 d . . .
H25A H 0.6349 0.0794 0.3017 0.059 Uiso 1 1 calc R . .
H25B H 0.5855 0.0662 0.3711 0.059 Uiso 1 1 calc R . .
C26 C 0.6138(7) 0.1729(6) 0.3593(6) 0.046(3) Uani 1 1 d . . .
C27 C 0.5981(6) 0.1981(6) 0.4327(6) 0.041(3) Uani 1 1 d . . .
C28 C 0.6214(7) 0.2663(7) 0.4578(6) 0.047(3) Uani 1 1 d . . .
C29 C 0.6599(7) 0.3111(6) 0.4102(6) 0.043(3) Uani 1 1 d . . .
H29 H 0.6745 0.3577 0.4281 0.052 Uiso 1 1 calc R . .
C30 C 0.6769(7) 0.2886(6) 0.3374(6) 0.048(3) Uani 1 1 d . . .
C31 C 0.6536(6) 0.2203(6) 0.3119(6) 0.046(3) Uani 1 1 d . . .
H31 H 0.6638 0.2042 0.2626 0.056 Uiso 1 1 calc R . .
C32 C 0.7155(8) 0.3402(7) 0.2831(7) 0.060(3) Uani 1 1 d . . .
H32A H 0.7520 0.3139 0.2549 0.091 Uiso 1 1 calc R . .
H32B H 0.7527 0.3758 0.3182 0.091 Uiso 1 1 calc R . .
H32C H 0.6657 0.3629 0.2427 0.091 Uiso 1 1 calc R . .
C33 C 0.6055(7) 0.2911(7) 0.5382(6) 0.050(3) Uani 1 1 d . . .
H33A H 0.6292 0.2559 0.5815 0.060 Uiso 1 1 calc R . .
H33B H 0.6381 0.3355 0.5556 0.060 Uiso 1 1 calc R . .
C34 C 0.4954(7) 0.3208(7) 0.6058(7) 0.059(3) Uani 1 1 d . . .
H34A H 0.5190 0.3682 0.6220 0.071 Uiso 1 1 calc R . .
H34B H 0.5264 0.2876 0.6491 0.071 Uiso 1 1 calc R . .
C35 C 0.5556(11) -0.0907(10) 0.2631(10) 0.106(5) Uani 1 1 d U . .
H35A H 0.5374 -0.0418 0.2527 0.159 Uiso 1 1 calc R . .
H35B H 0.5933 -0.1042 0.2282 0.159 Uiso 1 1 calc R . .
H35C H 0.5896 -0.0963 0.3207 0.159 Uiso 1 1 calc R . .
C36 C 0.4030(12) -0.1152(11) 0.1332(9) 0.110(5) Uani 1 1 d U . .
H36A H 0.3642 -0.1512 0.1003 0.165 Uiso 1 1 calc R . .
H36B H 0.4513 -0.1039 0.1088 0.165 Uiso 1 1 calc R . .
H36C H 0.3675 -0.0732 0.1347 0.165 Uiso 1 1 calc R . .
C37 C 0.1573(12) -0.1309(10) 0.1769(10) 0.107(6) Uani 1 1 d U . .
H37A H 0.1111 -0.0987 0.1841 0.161 Uiso 1 1 calc R . .
H37B H 0.1332 -0.1585 0.1271 0.161 Uiso 1 1 calc R . .
H37C H 0.2094 -0.1042 0.1722 0.161 Uiso 1 1 calc R . .
C38 C 0.0756(9) -0.2207(8) 0.2576(9) 0.086(5) Uani 1 1 d . . .
H38A H 0.0774 -0.2482 0.3066 0.129 Uiso 1 1 calc R . .
H38B H 0.0539 -0.2501 0.2089 0.129 Uiso 1 1 calc R . .
H38C H 0.0351 -0.1809 0.2542 0.129 Uiso 1 1 calc R . .
C39 C 0.1634(7) -0.0854(7) 0.5360(7) 0.0578(18) Uani 1 1 d U . .
H39A H 0.1087 -0.0712 0.4943 0.087 Uiso 1 1 calc R . .
H39B H 0.1632 -0.0656 0.5890 0.087 Uiso 1 1 calc R . .
H39C H 0.1658 -0.1365 0.5399 0.087 Uiso 1 1 calc R . .

loop_
_atom_site_aniso_label
_atom_site_aniso_U_11
_atom_site_aniso_U_22
_atom_site_aniso_U_33
_atom_site_aniso_U_23
_atom_site_aniso_U_13
_atom_site_aniso_U_12
U 0.0431(2) 0.0433(3) 0.0349(2) 0.00152(17) 0.00364(16) 0.00136(18)
Ba 0.0460(4) 0.0454(4) 0.0389(4) 0.0014(3) 0.0008(3) -0.0007(3)
S1 0.118(3) 0.090(3) 0.060(2) -0.007(2) 0.023(2) 0.012(3)
S2 0.086(2) 0.075(3) 0.088(3) -0.009(2) 0.011(2) -0.008(2)
O1 0.041(4) 0.053(5) 0.047(4) -0.011(4) 0.004(3) -0.005(4)
O2 0.039(4) 0.048(5) 0.035(4) 0.000(3) 0.003(3) -0.001(3)
O3 0.039(4) 0.044(5) 0.032(3) 0.000(3) 0.009(3) -0.001(3)
O4 0.043(4) 0.056(5) 0.040(4) 0.008(3) 0.002(3) -0.003(4)
O5 0.039(4) 0.053(5) 0.046(4) 0.005(4) 0.007(3) 0.002(3)
O6 0.045(4) 0.056(5) 0.048(4) -0.008(4) 0.013(3) -0.005(4)
O7 0.045(4) 0.045(5) 0.030(3) 0.001(3) 0.002(3) 0.003(3)
O8 0.045(4) 0.038(5) 0.044(4) 0.006(3) -0.003(3) 0.003(3)
O9 0.072(5) 0.104(7) 0.052(4) -0.011(5) 0.019(4) 0.009(5)
O10 0.070(5) 0.060(6) 0.056(5) 0.002(4) -0.001(4) -0.012(4)
O11 0.052(3) 0.062(3) 0.068(3) 0.002(2) 0.024(2) 0.001(2)
C1 0.055(6) 0.042(7) 0.026(5) 0.000(5) -0.001(4) 0.002(5)
C2 0.052(6) 0.031(6) 0.038(5) -0.001(5) 0.016(5) -0.011(5)
C3 0.055(7) 0.045(7) 0.034(5) 0.005(5) 0.018(5) -0.008(5)
C4 0.058(7) 0.047(8) 0.047(6) -0.004(5) 0.017(5) -0.009(6)
C5 0.054(7) 0.053(8) 0.055(7) -0.010(6) 0.021(5) 0.010(6)
C6 0.060(7) 0.036(7) 0.050(6) 0.003(5) 0.005(5) -0.011(6)
C7 0.073(9) 0.063(11) 0.109(11) 0.005(8) 0.044(8) 0.009(8)
C8 0.057(6) 0.064(9) 0.029(5) 0.000(5) 0.008(4) -0.009(6)
C9 0.037(6) 0.075(9) 0.038(6) -0.004(6) 0.004(4) -0.005(6)
C10 0.049(6) 0.046(7) 0.041(6) 0.006(5) 0.011(5) -0.006(5)
C11 0.048(6) 0.038(6) 0.034(5) 0.012(5) 0.007(4) -0.002(5)
C12 0.044(6) 0.067(9) 0.042(6) -0.006(6) 0.004(5) -0.003(6)
C13 0.041(6) 0.072(10) 0.058(7) -0.010(6) 0.000(5) 0.014(6)
C14 0.056(7) 0.054(8) 0.046(6) -0.013(6) 0.005(5) 0.014(6)
C15 0.061(8) 0.061(10) 0.084(9) -0.005(7) -0.001(6) 0.027(7)
C16 0.042(6) 0.039(6) 0.041(5) 0.002(5) 0.001(4) -0.004(5)
C17 0.035(5) 0.054(7) 0.035(5) 0.001(5) 0.002(4) 0.014(5)
C18 0.050(6) 0.041(7) 0.036(5) 0.005(5) 0.005(4) -0.002(5)
C19 0.042(6) 0.045(7) 0.038(6) -0.009(5) 0.004(4) -0.003(5)
C20 0.055(6) 0.054(8) 0.030(5) -0.003(5) 0.013(4) -0.006(6)
C21 0.051(6) 0.044(7) 0.038(5) -0.014(5) 0.009(4) -0.016(5)
C22 0.059(7) 0.041(7) 0.046(6) 0.003(5) 0.014(5) 0.005(6)
C23 0.045(6) 0.072(9) 0.029(5) -0.002(5) -0.007(4) 0.014(6)
C24 0.073(8) 0.096(11) 0.044(7) 0.001(7) 0.015(6) -0.016(8)
C25 0.045(6) 0.053(8) 0.042(6) -0.005(5) 0.002(5) 0.005(6)
C26 0.040(6) 0.053(8) 0.040(6) 0.005(5) 0.006(4) -0.001(5)
C27 0.032(5) 0.054(8) 0.035(5) -0.006(5) 0.007(4) 0.006(5)
C28 0.054(6) 0.051(8) 0.032(5) 0.002(5) 0.006(5) 0.002(6)
C29 0.044(6) 0.039(7) 0.041(6) -0.014(5) 0.003(4) -0.005(5)
C30 0.044(6) 0.046(7) 0.050(6) 0.013(5) 0.008(5) 0.006(5)
C31 0.040(6) 0.052(8) 0.045(6) 0.006(5) 0.010(5) 0.010(5)
C32 0.063(7) 0.075(9) 0.043(6) -0.011(6) 0.015(5) -0.020(7)
C33 0.048(6) 0.070(9) 0.031(5) -0.004(5) 0.008(4) -0.025(6)
C34 0.049(7) 0.058(9) 0.075(8) -0.017(7) 0.023(6) -0.008(6)
C35 0.118(9) 0.104(10) 0.110(8) 0.011(7) 0.054(7) 0.009(8)
C36 0.116(9) 0.126(10) 0.085(8) -0.009(8) 0.024(7) 0.012(8)
C37 0.114(9) 0.109(10) 0.101(9) 0.009(7) 0.032(7) 0.003(7)
C38 0.069(9) 0.082(12) 0.098(11) -0.037(9) 0.009(7) -0.015(8)
C39 0.050(3) 0.061(3) 0.067(3) 0.002(2) 0.025(2) 0.001(2)

loop_
_atom_type_symbol
_atom_type_description
_atom_type_scat_dispersion_real
_atom_type_scat_dispersion_imag
_atom_type_scat_source
C C 0.0033 0.0016 'International Tables Vol C Tables 4.2.6.8 and 6.1.1.4'
H H 0.0000 0.0000 'International Tables Vol C Tables 4.2.6.8 and 6.1.1.4'
O O 0.0106 0.0060 'International Tables Vol C Tables 4.2.6.8 and 6.1.1.4'
Ba Ba -0.3244 2.2819 'International Tables Vol C Tables 4.2.6.8 and 6.1.1.4'
U U -9.6767 9.6646 'International Tables Vol C Tables 4.2.6.8 and 6.1.1.4'
S S 0.1246 0.1234 'International Tables Vol C Tables 4.2.6.8 and 6.1.1.4'

loop_
_geom_angle_atom_site_label_1
_geom_angle_atom_site_label_2
_geom_angle_atom_site_label_3
_geom_angle
_geom_angle_site_symmetry_1
_geom_angle_site_symmetry_3
_geom_angle_publ_flag
O8 U O7 176.8(3) . . ?
O8 U O1 93.5(3) . . ?
O7 U O1 89.2(3) . . ?
O8 U O4 90.1(3) . . ?
O7 U O4 87.1(3) . . ?
O1 U O4 172.7(3) . . ?
O8 U O2 93.1(3) . . ?
O7 U O2 85.2(3) . . ?
O1 U O2 89.4(2) . . ?
O4 U O2 84.0(2) . . ?
O8 U O5 98.7(3) . . ?
O7 U O5 82.4(3) . . ?
O1 U O5 103.9(2) . . ?
O4 U O5 81.8(2) . . ?
O2 U O5 161.6(3) . . ?
O11 Ba O9 142.4(3) . . ?
O11 Ba O10 73.0(3) . . ?
O9 Ba O10 71.3(3) . . ?
O11 Ba O5 79.4(2) . 3_656 ?
O9 Ba O5 89.5(3) . 3_656 ?
O10 Ba O5 90.4(2) . 3_656 ?
O11 Ba O4 126.9(2) . . ?
O9 Ba O4 86.9(3) . . ?
O10 Ba O4 132.9(2) . . ?
O5 Ba O4 131.8(2) 3_656 . ?
O11 Ba O3 98.5(2) . . ?
O9 Ba O3 83.2(2) . . ?
O10 Ba O3 75.1(2) . . ?
O5 Ba O3 165.2(2) 3_656 . ?
O4 Ba O3 60.89(18) . . ?
O11 Ba O7 124.8(2) . 3_656 ?
O9 Ba O7 74.9(2) . 3_656 ?
O10 Ba O7 133.0(2) . 3_656 ?
O5 Ba O7 57.4(2) 3_656 3_656 ?
O4 Ba O7 75.35(19) . 3_656 ?
O3 Ba O7 131.83(18) . 3_656 ?
O11 Ba O7 85.3(2) . . ?
O9 Ba O7 130.9(2) . . ?
O10 Ba O7 157.8(2) . . ?
O5 Ba O7 90.1(2) 3_656 . ?
O4 Ba O7 58.49(18) . . ?
O3 Ba O7 104.47(19) . . ?
O7 Ba O7 64.0(2) 3_656 . ?
O11 Ba O2 64.6(2) . . ?
O9 Ba O2 140.0(2) . . ?
O10 Ba O2 109.6(2) . . ?
O5 Ba O2 129.85(19) 3_656 . ?
O4 Ba O2 62.9(2) . . ?
O3 Ba O2 59.92(17) . . ?
O7 Ba O2 117.38(18) 3_656 . ?
O7 Ba O2 54.91(17) . . ?
U Ba U 99.396(17) . 3_656 ?
O9 S1 C36 104.0(7) . . ?
O9 S1 C35 104.4(7) . . ?
C36 S1 C35 95.6(8) . . ?
O10 S2 C37 106.7(7) . . ?
O10 S2 C38 104.2(6) . . ?
C37 S2 C38 96.2(8) . . ?
C2 O1 U 125.4(6) . . ?
C10 O2 U 133.5(7) . . ?
C10 O2 Ba 130.5(6) . . ?
U O2 Ba 87.9(2) . . ?
C17 O3 C16 111.4(7) . . ?
C17 O3 Ba 132.0(5) . . ?
C16 O3 Ba 104.2(5) . . ?
C19 O4 U 136.5(7) . . ?
C19 O4 Ba 125.2(6) . . ?
U O4 Ba 95.3(2) . . ?
C27 O5 U 127.8(6) . . ?
C27 O5 Ba 126.3(6) . 3_656 ?
U O5 Ba 105.3(3) . 3_656 ?
C33 O6 C34 110.6(7) . . ?
U O7 Ba 114.5(3) . 3_656 ?
U O7 Ba 98.3(2) . . ?
Ba O7 Ba 116.0(2) 3_656 . ?
S1 O9 Ba 158.6(5) . . ?
S2 O10 Ba 136.5(5) . . ?
C39 O11 Ba 153.7(7) . . ?
C2 C1 C6 120.4(10) . . ?
C2 C1 C34 120.9(10) . . ?
C6 C1 C34 118.7(10) . . ?
O1 C2 C1 118.5(9) . . ?
O1 C2 C3 121.0(9) . . ?
C1 C2 C3 120.5(10) . . ?
C4 C3 C2 118.7(10) . . ?
C4 C3 C8 120.4(10) . . ?
C2 C3 C8 120.8(10) . . ?
C3 C4 C5 123.5(11) . . ?
C6 C5 C4 117.7(11) . . ?
C6 C5 C7 120.0(12) . . ?
C4 C5 C7 122.2(10) . . ?
C5 C6 C1 119.1(11) . . ?
C3 C8 C9 116.7(9) . . ?
C14 C9 C10 118.7(9) . . ?
C14 C9 C8 117.6(10) . . ?
C10 C9 C8 123.4(10) . . ?
O2 C10 C11 122.2(10) . . ?
O2 C10 C9 120.2(9) . . ?
C11 C10 C9 117.7(10) . . ?
C10 C11 C12 122.1(10) . . ?
C10 C11 C16 119.4(9) . . ?
C12 C11 C16 118.3(9) . . ?
C11 C12 C13 122.1(10) . . ?
C14 C13 C12 113.7(10) . . ?
C14 C13 C15 124.3(11) . . ?
C12 C13 C15 121.6(10) . . ?
C13 C14 C9 125.2(10) . . ?
O3 C16 C11 121.0(8) . . ?
O3 C17 C18 111.6(8) . . ?
C23 C18 C19 119.0(10) . . ?
C23 C18 C17 121.9(8) . . ?
C19 C18 C17 118.7(8) . . ?
O4 C19 C20 120.0(8) . . ?
O4 C19 C18 119.2(9) . . ?
C20 C19 C18 120.7(9) . . ?
C19 C20 C21 118.5(9) . . ?
C19 C20 C25 123.1(9) . . ?
C21 C20 C25 118.1(9) . . ?
C22 C21 C20 121.4(10) . . ?
C21 C22 C23 118.1(9) . . ?
C21 C22 C24 120.6(10) . . ?
C23 C22 C24 121.2(9) . . ?
C18 C23 C22 122.2(9) . . ?
C20 C25 C26 113.8(9) . . ?
C27 C26 C31 118.5(11) . . ?
C27 C26 C25 123.2(10) . . ?
C31 C26 C25 118.3(9) . . ?
O5 C27 C28 119.9(9) . . ?
O5 C27 C26 120.4(10) . . ?
C28 C27 C26 119.7(10) . . ?
C27 C28 C29 120.4(10) . . ?
C27 C28 C33 118.2(10) . . ?
C29 C28 C33 121.5(11) . . ?
C30 C29 C28 122.1(11) . . ?
C31 C30 C29 117.7(10) . . ?
C31 C30 C32 120.8(10) . . ?
C29 C30 C32 121.4(11) . . ?
C30 C31 C26 121.6(10) . . ?
O6 C33 C28 110.5(8) . . ?
O6 C34 C1 108.3(8) . . ?

loop_
_geom_bond_atom_site_label_1
_geom_bond_atom_site_label_2
_geom_bond_distance
_geom_bond_site_symmetry_2
_geom_bond_publ_flag
U O8 1.789(7) . ?
U O7 1.819(7) . ?
U O1 2.223(7) . ?
U O4 2.267(7) . ?
U O2 2.279(6) . ?
U O5 2.289(7) . ?
U Ba 3.7370(9) . ?
U Ba 4.0225(9) 3_656 ?
Ba O11 2.644(7) . ?
Ba O9 2.662(8) . ?
Ba O10 2.683(8) . ?
Ba O5 2.760(7) 3_656 ?
Ba O4 2.767(8) . ?
Ba O3 2.851(6) . ?
Ba O7 2.911(6) 3_656 ?
Ba O7 3.013(7) . ?
Ba O2 3.046(7) . ?
Ba U 4.0225(9) 3_656 ?
S1 O9 1.496(9) . ?
S1 C36 1.830(16) . ?
S1 C35 1.859(17) . ?
S2 O10 1.526(9) . ?
S2 C37 1.762(17) . ?
S2 C38 1.828(13) . ?
O1 C2 1.335(12) . ?
O2 C10 1.367(12) . ?
O3 C17 1.404(12) . ?
O3 C16 1.412(11) . ?
O4 C19 1.356(12) . ?
O5 C27 1.353(12) . ?
O5 Ba 2.760(7) 3_656 ?
O6 C33 1.413(11) . ?
O6 C34 1.427(13) . ?
O7 Ba 2.911(6) 3_656 ?
O11 C39 1.459(12) . ?
C1 C2 1.362(14) . ?
C1 C6 1.463(15) . ?
C1 C34 1.528(14) . ?
C2 C3 1.391(14) . ?
C3 C4 1.375(15) . ?
C3 C8 1.478(15) . ?
C4 C5 1.409(16) . ?
C5 C6 1.378(15) . ?
C5 C7 1.490(16) . ?
C8 C9 1.546(13) . ?
C9 C14 1.398(14) . ?
C9 C10 1.401(16) . ?
C10 C11 1.376(13) . ?
C11 C12 1.379(14) . ?
C11 C16 1.517(14) . ?
C12 C13 1.420(16) . ?
C13 C14 1.378(14) . ?
C13 C15 1.516(14) . ?
C17 C18 1.523(14) . ?
C18 C23 1.374(14) . ?
C18 C19 1.396(13) . ?
C19 C20 1.386(14) . ?
C20 C21 1.420(13) . ?
C20 C25 1.502(13) . ?
C21 C22 1.371(13) . ?
C22 C23 1.398(15) . ?
C22 C24 1.581(15) . ?
C25 C26 1.540(16) . ?
C26 C27 1.394(14) . ?
C26 C31 1.434(15) . ?
C27 C28 1.362(15) . ?
C28 C29 1.394(15) . ?
C28 C33 1.503(14) . ?
C29 C30 1.377(14) . ?
C30 C31 1.365(15) . ?
C30 C32 1.550(15) . ?
